data_4121580
loop_
_publ_author_name
'Sampson, Matthew D.'
'Nguyen, An D.'
'Grice, Kyle A.'
'Moore, Curtis E.'
'Rheingold, Arnold L.'
'Kubiak, Clifford P.'

_publ_section_title
;
 Manganese catalysts with bulky bipyridine ligands for the
 electrocatalytic reduction of carbon dioxide: eliminating dimerization
 and altering catalysis.
;
_journal_issue 14
_journal_name_full 'Journal of the American Chemical Society'
_journal_page_first 5460
_journal_page_last 5471
_journal_paper_doi 10.1021/ja501252f
_journal_volume 136
_journal_year 2014
_chemical_formula_moiety 'C31 H28 Br Mn N2 O3, 0.5(C4 H8 O)'
_chemical_formula_sum 'C33 H32 Br Mn N2 O3.5'
_chemical_formula_weight 647.45
_chemical_name_systematic
;
 ?
;
_space_group_crystal_system monoclinic
_space_group_IT_number 15
_space_group_name_Hall '-C 2yc'
_space_group_name_H-M_alt 'C 1 2/c 1'
_symmetry_space_group_name_Hall '-C 2yc'
_symmetry_space_group_name_H-M 'C 1 2/c 1'
_atom_sites_solution_hydrogens geom
_atom_sites_solution_primary direct
_atom_sites_solution_secondary difmap
_audit_creation_date 2014-01-06
_audit_creation_method
;
Olex2 1.2-beta
(compiled 2013.12.10 svn.r2850 for OlexSys, GUI svn.r4736)
;
_cell_angle_alpha 90
_cell_angle_beta 115.873(9)
_cell_angle_gamma 90
_cell_formula_units_Z 8
_cell_length_a 35.078(5)
_cell_length_b 8.2392(11)
_cell_length_c 22.640(3)
_cell_measurement_reflns_used 7001
_cell_measurement_temperature 100
_cell_measurement_theta_max 25.166
_cell_measurement_theta_min 2.482
_cell_volume 5887.4(15)
_computing_cell_refinement 'SAINT v8.34A (Bruker, 2013)'
_computing_data_collection 'APEX2 v2013.6-2 (Bruker, 2013)'
_computing_data_reduction 'SAINT v8.34A (Bruker, 2013)'
_computing_molecular_graphics 'Olex2 (Dolomanov et al., 2009)'
_computing_publication_material 'Olex2 (Dolomanov et al., 2009)'
_computing_structure_refinement 'XL (Sheldrick, 2008)'
_computing_structure_solution 'XT (Sheldrick, 2008)'
_diffrn_ambient_temperature 100.0
_diffrn_detector 'Bruker APEX-II CCD'
_diffrn_detector_area_resol_mean 7.9
_diffrn_detector_type 'CCD Area Detector'
_diffrn_measured_fraction_theta_full 0.998
_diffrn_measured_fraction_theta_max 0.994
_diffrn_measurement_device 'Kappa Four-Circle Diffractometer'
_diffrn_measurement_device_type 'Bruker X8 APEX II'
_diffrn_measurement_method '\w and \f scans'
_diffrn_radiation_monochromator graphite
_diffrn_radiation_probe x-ray
_diffrn_radiation_type MoK\a
_diffrn_radiation_wavelength 0.71073
_diffrn_reflns_av_R_equivalents 0.0844
_diffrn_reflns_av_unetI/netI 0.0539
_diffrn_reflns_Laue_measured_fraction_full 0.998
_diffrn_reflns_Laue_measured_fraction_max 0.994
_diffrn_reflns_limit_h_max 46
_diffrn_reflns_limit_h_min -46
_diffrn_reflns_limit_k_max 10
_diffrn_reflns_limit_k_min -10
_diffrn_reflns_limit_l_max 30
_diffrn_reflns_limit_l_min -30
_diffrn_reflns_number 57911
_diffrn_reflns_point_group_measured_fraction_full 0.998
_diffrn_reflns_point_group_measured_fraction_max 0.994
_diffrn_reflns_theta_full 25.000
_diffrn_reflns_theta_max 28.366
_diffrn_reflns_theta_min 2.555
_diffrn_source 'sealed tube'
_diffrn_source_type fine-focus
_diffrn_standards_number 0
_exptl_absorpt_coefficient_mu 1.844
_exptl_absorpt_correction_T_max 0.7457
_exptl_absorpt_correction_T_min 0.6208
_exptl_absorpt_correction_type multi-scan
_exptl_absorpt_process_details
;
SADABS-2012/1 (Bruker,2012) was used for absorption correction.
wR2(int) was 0.0760 before and 0.0601 after correction.
The Ratio of minimum to maximum transmission is 0.8325.
The \l/2 correction factor is 0.0015.
;
_exptl_crystal_colour Orange
_exptl_crystal_colour_primary orange
_exptl_crystal_density_diffrn 1.461
_exptl_crystal_description Plate
_exptl_crystal_F_000 2656
_exptl_crystal_size_max 0.1
_exptl_crystal_size_mid 0.03
_exptl_crystal_size_min 0.01
_refine_diff_density_max 0.496
_refine_diff_density_min -0.477
_refine_diff_density_rms 0.094
_refine_ls_extinction_method none
_refine_ls_goodness_of_fit_ref 1.021
_refine_ls_hydrogen_treatment constr
_refine_ls_matrix_type full
_refine_ls_number_parameters 349
_refine_ls_number_reflns 7312
_refine_ls_number_restraints 0
_refine_ls_restrained_S_all 1.021
_refine_ls_R_factor_all 0.0591
_refine_ls_R_factor_gt 0.0363
_refine_ls_shift/su_max 0.001
_refine_ls_shift/su_mean 0.000
_refine_ls_structure_factor_coef Fsqd
_refine_ls_weighting_details 'w=1/[\s^2^(Fo^2^)+(0.0455P)^2^+3.8657P] where P=(Fo^2^+2Fc^2^)/3'
_refine_ls_weighting_scheme calc
_refine_ls_wR_factor_gt 0.0855
_refine_ls_wR_factor_ref 0.0945
_reflns_Friedel_coverage 0.000
_reflns_number_gt 5494
_reflns_number_total 7312
_reflns_threshold_expression 'I > 2\s(I)'
_cod_data_source_file ja501252f_si_002.cif
_cod_data_source_block MS_130708_SQUEEZE'd
_cod_depositor_comments
;
The following automatic conversions were performed:

'_diffrn_radiation_probe' value 'X-ray' changed to 'x-ray' according
to
/usr/data/users/saulius/automatic-downloads/rss-feeds/ACS/lib/dictionaries/cif_core.dic
dictionary named 'cif_core.dic' version 2.4.2 from
2011-04-26.

'_exptl_crystal_colour_primary' value 'Orange' changed
to 'orange' according to
/usr/data/users/saulius/automatic-downloads/rss-feeds/ACS/lib/dictionaries/cif_core.dic
dictionary named 'cif_core.dic' version 2.4.2 from 2011-04-26.

Automatic conversion script
Id: cif_fix_values 2281 2013-09-26 08:29:07Z andrius 

 Adding full bibliography for 4121580.cif.
;
_cod_original_cell_volume 5887.3(15)
_cod_original_formula_sum 'C33 H32 Br Mn N2 O3.50'
_cod_database_code 4121580
_shelxl_version_number 2013-4
_shelx_space_group_comment
;
The symmetry employed for this shelxl refinement is uniquely defined
by the following loop, which should always be used as a source of
symmetry information in preference to the above space-group names.
They are only intended as comments.
;
_shelx_estimated_absorpt_t_max 0.982
_shelx_estimated_absorpt_t_min 0.837
_olex2_refinement_description
;
1. Fixed Uiso
 At 1.2 times of:
  All C(H) groups
 At 1.5 times of:
  All C(H,H,H) groups
2.a Aromatic/amide H refined with riding coordinates:
 C5(H5), C6(H6), C7(H7), C10(H10), C11(H11), C12(H12), C16(H16), C18(H18),
 C25(H25), C27(H27)
2.b Idealised Me refined as rotating group:
 C20(H20A,H20B,H20C), C21(H21A,H21B,H21C), C22(H22A,H22B,H22C), C29(H29A,H29B,
 H29C), C30(H30A,H30B,H30C), C31(H31A,H31B,H31C)
;

loop_
_space_group_symop_operation_xyz
'x, y, z'
'-x, y, -z+1/2'
'x+1/2, y+1/2, z'
'-x+1/2, y+1/2, -z+1/2'
'-x, -y, -z'
'x, -y, z-1/2'
'-x+1/2, -y+1/2, -z'
'x+1/2, -y+1/2, z-1/2'

loop_
_atom_site_label
_atom_site_type_symbol
_atom_site_fract_x
_atom_site_fract_y
_atom_site_fract_z
_atom_site_U_iso_or_equiv
_atom_site_adp_type
_atom_site_occupancy
_atom_site_site_symmetry_order
_atom_site_calc_flag
_atom_site_refinement_flags_posn
Br1 Br 0.42858(2) 0.66974(3) 0.97334(2) 0.01479(7) Uani 1 1 d .
Mn1 Mn 0.37799(2) 0.76243(4) 0.85930(2) 0.01198(9) Uani 1 1 d .
O1 O 0.31608(6) 0.8409(2) 0.72473(9) 0.0267(5) Uani 1 1 d .
O2 O 0.31207(6) 0.5618(2) 0.87117(9) 0.0225(4) Uani 1 1 d .
O3 O 0.38468(6) 0.4329(2) 0.81413(9) 0.0227(4) Uani 1 1 d .
N1 N 0.43076(6) 0.8810(2) 0.85969(10) 0.0133(4) Uani 1 1 d .
N2 N 0.37538(6) 0.9820(2) 0.90314(9) 0.0128(4) Uani 1 1 d .
C1 C 0.34073(8) 0.8168(3) 0.77758(13) 0.0171(5) Uani 1 1 d .
C2 C 0.33660(8) 0.6511(3) 0.86895(12) 0.0162(5) Uani 1 1 d .
C3 C 0.38491(8) 0.5647(3) 0.82987(12) 0.0164(5) Uani 1 1 d .
C4 C 0.45735(8) 0.8312(3) 0.83457(12) 0.0154(5) Uani 1 1 d .
C5 C 0.49728(8) 0.9000(3) 0.85390(13) 0.0192(6) Uani 1 1 d .
H5 H 0.5151 0.8633 0.8349 0.023 Uiso 1 1 calc R
C6 C 0.51104(9) 1.0214(3) 0.90054(13) 0.0207(6) Uani 1 1 d .
H6 H 0.5389 1.0644 0.9162 0.025 Uiso 1 1 calc R
C7 C 0.48308(8) 1.0781(3) 0.92370(12) 0.0176(5) Uani 1 1 d .
H7 H 0.4912 1.1646 0.9546 0.021 Uiso 1 1 calc R
C8 C 0.44344(8) 1.0094(3) 0.90208(12) 0.0154(5) Uani 1 1 d .
C9 C 0.41175(8) 1.0704(3) 0.92295(12) 0.0147(5) Uani 1 1 d .
C10 C 0.41828(9) 1.2128(3) 0.95872(13) 0.0207(6) Uani 1 1 d .
H10 H 0.4439 1.2721 0.9714 0.025 Uiso 1 1 calc R
C11 C 0.38733(9) 1.2673(3) 0.97569(14) 0.0232(6) Uani 1 1 d .
H11 H 0.3914 1.3637 1.0007 0.028 Uiso 1 1 calc R
C12 C 0.35038(9) 1.1793(3) 0.95566(14) 0.0218(6) Uani 1 1 d .
H12 H 0.3287 1.2149 0.9671 0.026 Uiso 1 1 calc R
C13 C 0.34470(8) 1.0390(3) 0.91892(12) 0.0162(5) Uani 1 1 d .
C14 C 0.44522(8) 0.6981(3) 0.78516(12) 0.0144(5) Uani 1 1 d .
C15 C 0.41958(8) 0.7293(3) 0.71881(13) 0.0181(5) Uani 1 1 d .
C16 C 0.41198(8) 0.6035(4) 0.67387(13) 0.0211(6) Uani 1 1 d .
H16 H 0.3944 0.6231 0.6287 0.025 Uiso 1 1 calc R
C17 C 0.42943(8) 0.4501(3) 0.69341(13) 0.0197(6) Uani 1 1 d .
C18 C 0.45505(8) 0.4233(3) 0.75915(13) 0.0198(6) Uani 1 1 d .
H18 H 0.4670 0.3186 0.7728 0.024 Uiso 1 1 calc R
C19 C 0.46395(8) 0.5443(3) 0.80592(12) 0.0153(5) Uani 1 1 d .
C20 C 0.40216(10) 0.8963(4) 0.69518(14) 0.0285(7) Uani 1 1 d .
H20A H 0.4233 0.9605 0.6880 0.043 Uiso 1 1 calc GR
H20B H 0.3955 0.9496 0.7283 0.043 Uiso 1 1 calc GR
H20C H 0.3764 0.8874 0.6539 0.043 Uiso 1 1 calc GR
C21 C 0.42114(9) 0.3158(4) 0.64398(15) 0.0276(7) Uani 1 1 d .
H21A H 0.4459 0.2444 0.6587 0.041 Uiso 1 1 calc GR
H21B H 0.4157 0.3628 0.6013 0.041 Uiso 1 1 calc GR
H21C H 0.3964 0.2530 0.6399 0.041 Uiso 1 1 calc GR
C22 C 0.49243(8) 0.5108(3) 0.87718(13) 0.0215(6) Uani 1 1 d .
H22A H 0.4971 0.3936 0.8839 0.032 Uiso 1 1 calc GR
H22B H 0.4791 0.5515 0.9043 0.032 Uiso 1 1 calc GR
H22C H 0.5197 0.5656 0.8897 0.032 Uiso 1 1 calc GR
C23 C 0.30290(8) 0.9568(3) 0.89507(12) 0.0144(5) Uani 1 1 d .
C24 C 0.27042(8) 1.0010(3) 0.83393(12) 0.0172(5) Uani 1 1 d .
C25 C 0.23053(8) 0.9318(3) 0.81437(12) 0.0169(5) Uani 1 1 d .
H25 H 0.2085 0.9600 0.7728 0.020 Uiso 1 1 calc R
C26 C 0.22198(8) 0.8226(3) 0.85393(13) 0.0174(5) Uani 1 1 d .
C27 C 0.25416(8) 0.7858(3) 0.91500(13) 0.0184(6) Uani 1 1 d .
H27 H 0.2484 0.7143 0.9430 0.022 Uiso 1 1 calc R
C28 C 0.29475(8) 0.8506(3) 0.93661(12) 0.0173(5) Uani 1 1 d .
C29 C 0.27733(9) 1.1261(3) 0.79128(13) 0.0229(6) Uani 1 1 d .
H29A H 0.2701 1.2337 0.8017 0.034 Uiso 1 1 calc GR
H29B H 0.2593 1.1012 0.7450 0.034 Uiso 1 1 calc GR
H29C H 0.3071 1.1250 0.7992 0.034 Uiso 1 1 calc GR
C30 C 0.17841(9) 0.7497(4) 0.83111(14) 0.0260(6) Uani 1 1 d .
H30A H 0.1590 0.8312 0.8342 0.039 Uiso 1 1 calc GR
H30B H 0.1798 0.6564 0.8589 0.039 Uiso 1 1 calc GR
H30C H 0.1681 0.7140 0.7854 0.039 Uiso 1 1 calc GR
C31 C 0.32908(9) 0.8055(4) 1.00276(13) 0.0237(6) Uani 1 1 d .
H31A H 0.3549 0.7777 0.9985 0.036 Uiso 1 1 calc GR
H31B H 0.3199 0.7119 1.0201 0.036 Uiso 1 1 calc GR
H31C H 0.3348 0.8975 1.0329 0.036 Uiso 1 1 calc GR

loop_
_atom_site_aniso_label
_atom_site_aniso_U_11
_atom_site_aniso_U_22
_atom_site_aniso_U_33
_atom_site_aniso_U_23
_atom_site_aniso_U_13
_atom_site_aniso_U_12
Br1 0.01419(13) 0.01468(13) 0.01272(12) 0.00022(10) 0.00328(9) -0.00213(10)
Mn1 0.01093(19) 0.01258(19) 0.01176(18) -0.00171(15) 0.00433(15) -0.00191(14)
O1 0.0246(11) 0.0333(12) 0.0167(10) 0.0002(9) 0.0039(9) -0.0022(9)
O2 0.0196(10) 0.0217(10) 0.0311(11) -0.0045(8) 0.0156(9) -0.0056(8)
O3 0.0243(10) 0.0178(10) 0.0299(11) -0.0084(8) 0.0154(9) -0.0047(8)
N1 0.0140(10) 0.0129(10) 0.0131(10) 0.0013(8) 0.0061(9) -0.0011(8)
N2 0.0139(10) 0.0123(10) 0.0111(10) 0.0009(8) 0.0043(8) 0.0004(8)
C1 0.0151(13) 0.0182(13) 0.0187(13) -0.0017(11) 0.0080(11) -0.0028(10)
C2 0.0157(13) 0.0161(13) 0.0162(12) -0.0031(10) 0.0064(10) 0.0012(10)
C3 0.0102(12) 0.0247(15) 0.0147(12) -0.0021(11) 0.0057(10) -0.0030(10)
C4 0.0170(13) 0.0143(12) 0.0149(12) 0.0021(10) 0.0069(10) -0.0014(10)
C5 0.0174(14) 0.0223(14) 0.0230(14) -0.0011(11) 0.0137(12) -0.0023(11)
C6 0.0180(14) 0.0188(13) 0.0244(14) 0.0009(11) 0.0082(12) -0.0082(11)
C7 0.0197(14) 0.0149(13) 0.0171(13) -0.0008(10) 0.0070(11) -0.0046(10)
C8 0.0177(13) 0.0145(12) 0.0129(12) 0.0002(10) 0.0058(10) -0.0039(10)
C9 0.0163(13) 0.0133(12) 0.0136(12) 0.0000(10) 0.0058(10) -0.0018(10)
C10 0.0254(15) 0.0146(13) 0.0230(14) -0.0032(11) 0.0114(12) -0.0059(11)
C11 0.0342(17) 0.0142(13) 0.0251(15) -0.0071(11) 0.0166(13) -0.0031(12)
C12 0.0272(15) 0.0172(13) 0.0266(15) -0.0040(12) 0.0170(13) 0.0013(11)
C13 0.0167(13) 0.0170(13) 0.0151(12) 0.0022(10) 0.0072(11) 0.0043(10)
C14 0.0123(12) 0.0183(13) 0.0143(12) -0.0018(10) 0.0074(10) -0.0030(10)
C15 0.0138(13) 0.0247(14) 0.0156(13) 0.0035(11) 0.0063(10) 0.0029(11)
C16 0.0164(13) 0.0335(16) 0.0121(12) -0.0015(11) 0.0051(11) -0.0038(12)
C17 0.0145(13) 0.0266(15) 0.0226(14) -0.0094(11) 0.0123(11) -0.0072(11)
C18 0.0173(13) 0.0213(14) 0.0249(14) -0.0033(11) 0.0129(12) -0.0013(11)
C19 0.0119(12) 0.0189(13) 0.0168(13) 0.0003(10) 0.0078(10) 0.0006(10)
C20 0.0333(17) 0.0300(16) 0.0233(15) 0.0075(13) 0.0132(13) 0.0091(13)
C21 0.0246(15) 0.0333(17) 0.0288(16) -0.0148(13) 0.0154(13) -0.0096(13)
C22 0.0194(14) 0.0225(14) 0.0193(14) 0.0013(11) 0.0055(11) 0.0047(11)
C23 0.0159(13) 0.0114(12) 0.0174(13) -0.0008(10) 0.0086(11) 0.0023(10)
C24 0.0212(14) 0.0161(13) 0.0163(13) 0.0008(10) 0.0101(11) 0.0050(10)
C25 0.0145(13) 0.0193(13) 0.0151(12) 0.0006(10) 0.0050(10) 0.0046(10)
C26 0.0149(13) 0.0214(13) 0.0197(13) -0.0008(11) 0.0110(11) 0.0031(11)
C27 0.0211(14) 0.0198(13) 0.0195(13) 0.0023(11) 0.0136(11) 0.0006(11)
C28 0.0200(14) 0.0202(14) 0.0147(12) 0.0008(10) 0.0104(11) 0.0035(11)
C29 0.0211(14) 0.0246(15) 0.0218(14) 0.0084(12) 0.0083(12) 0.0020(11)
C30 0.0204(15) 0.0334(17) 0.0259(15) 0.0004(13) 0.0118(12) -0.0021(12)
C31 0.0199(14) 0.0349(17) 0.0168(13) 0.0061(12) 0.0086(11) 0.0029(12)

loop_
_atom_type_symbol
_atom_type_description
_atom_type_scat_dispersion_real
_atom_type_scat_dispersion_imag
_atom_type_scat_source
C C 0.0033 0.0016 'International Tables Vol C Tables 4.2.6.8 and 6.1.1.4'
H H 0.0000 0.0000 'International Tables Vol C Tables 4.2.6.8 and 6.1.1.4'
Br Br -0.2901 2.4595 'International Tables Vol C Tables 4.2.6.8 and 6.1.1.4'
Mn Mn 0.3368 0.7283 'International Tables Vol C Tables 4.2.6.8 and 6.1.1.4'
N N 0.0061 0.0033 'International Tables Vol C Tables 4.2.6.8 and 6.1.1.4'
O O 0.0106 0.0060 'International Tables Vol C Tables 4.2.6.8 and 6.1.1.4'

loop_
_geom_angle_atom_site_label_1
_geom_angle_atom_site_label_2
_geom_angle_atom_site_label_3
_geom_angle
N1 Mn1 Br1 84.90(6)
N2 Mn1 Br1 86.16(6)
N2 Mn1 N1 79.35(8)
C1 Mn1 Br1 176.71(9)
C1 Mn1 N1 97.63(10)
C1 Mn1 N2 96.35(10)
C1 Mn1 C2 89.39(12)
C1 Mn1 C3 89.98(12)
C2 Mn1 Br1 88.06(8)
C2 Mn1 N1 172.96(10)
C2 Mn1 N2 100.28(10)
C2 Mn1 C3 80.34(11)
C3 Mn1 Br1 87.54(8)
C3 Mn1 N1 99.25(10)
C3 Mn1 N2 173.64(10)
C4 N1 Mn1 129.01(17)
C4 N1 C8 117.2(2)
C8 N1 Mn1 112.43(16)
C9 N2 Mn1 113.03(16)
C13 N2 Mn1 129.08(17)
C13 N2 C9 117.6(2)
O1 C1 Mn1 175.4(2)
O2 C2 Mn1 170.0(2)
O3 C3 Mn1 169.6(2)
N1 C4 C5 121.9(2)
N1 C4 C14 121.1(2)
C5 C4 C14 117.0(2)
C4 C5 H5 119.9
C6 C5 C4 120.2(2)
C6 C5 H5 119.9
C5 C6 H6 121.1
C5 C6 C7 117.9(2)
C7 C6 H6 121.1
C6 C7 H7 120.0
C8 C7 C6 120.0(2)
C8 C7 H7 120.0
N1 C8 C7 122.5(2)
N1 C8 C9 115.4(2)
C7 C8 C9 122.1(2)
N2 C9 C8 116.2(2)
N2 C9 C10 122.5(2)
C10 C9 C8 121.4(2)
C9 C10 H10 120.3
C11 C10 C9 119.3(3)
C11 C10 H10 120.3
C10 C11 H11 120.6
C10 C11 C12 118.7(3)
C12 C11 H11 120.6
C11 C12 H12 119.9
C11 C12 C13 120.3(3)
C13 C12 H12 119.9
N2 C13 C12 121.6(2)
N2 C13 C23 121.1(2)
C12 C13 C23 117.3(2)
C15 C14 C4 120.7(2)
C15 C14 C19 120.7(2)
C19 C14 C4 118.2(2)
C14 C15 C20 121.4(2)
C16 C15 C14 118.4(2)
C16 C15 C20 120.1(2)
C15 C16 H16 119.1
C17 C16 C15 121.8(2)
C17 C16 H16 119.1
C16 C17 C21 121.0(3)
C18 C17 C16 118.6(2)
C18 C17 C21 120.4(3)
C17 C18 H18 118.9
C17 C18 C19 122.2(3)
C19 C18 H18 118.9
C14 C19 C22 121.0(2)
C18 C19 C14 118.3(2)
C18 C19 C22 120.6(2)
C15 C20 H20A 109.5
C15 C20 H20B 109.5
C15 C20 H20C 109.5
H20A C20 H20B 109.5
H20A C20 H20C 109.5
H20B C20 H20C 109.5
C17 C21 H21A 109.5
C17 C21 H21B 109.5
C17 C21 H21C 109.5
H21A C21 H21B 109.5
H21A C21 H21C 109.5
H21B C21 H21C 109.5
C19 C22 H22A 109.5
C19 C22 H22B 109.5
C19 C22 H22C 109.5
H22A C22 H22B 109.5
H22A C22 H22C 109.5
H22B C22 H22C 109.5
C24 C23 C13 119.2(2)
C28 C23 C13 119.9(2)
C28 C23 C24 120.5(2)
C23 C24 C29 121.5(2)
C25 C24 C23 118.6(2)
C25 C24 C29 119.9(2)
C24 C25 H25 119.0
C26 C25 C24 121.9(2)
C26 C25 H25 119.0
C25 C26 C30 120.5(2)
C27 C26 C25 118.3(2)
C27 C26 C30 121.2(2)
C26 C27 H27 119.0
C26 C27 C28 122.0(2)
C28 C27 H27 119.0
C23 C28 C31 120.9(2)
C27 C28 C23 118.7(2)
C27 C28 C31 120.4(2)
C24 C29 H29A 109.5
C24 C29 H29B 109.5
C24 C29 H29C 109.5
H29A C29 H29B 109.5
H29A C29 H29C 109.5
H29B C29 H29C 109.5
C26 C30 H30A 109.5
C26 C30 H30B 109.5
C26 C30 H30C 109.5
H30A C30 H30B 109.5
H30A C30 H30C 109.5
H30B C30 H30C 109.5
C28 C31 H31A 109.5
C28 C31 H31B 109.5
C28 C31 H31C 109.5
H31A C31 H31B 109.5
H31A C31 H31C 109.5
H31B C31 H31C 109.5

loop_
_geom_bond_atom_site_label_1
_geom_bond_atom_site_label_2
_geom_bond_distance
Br1 Mn1 2.5298(6)
Mn1 N1 2.090(2)
Mn1 N2 2.084(2)
Mn1 C1 1.795(3)
Mn1 C2 1.809(3)
Mn1 C3 1.816(3)
O1 C1 1.147(3)
O2 C2 1.150(3)
O3 C3 1.142(3)
N1 C4 1.351(3)
N1 C8 1.366(3)
N2 C9 1.364(3)
N2 C13 1.358(3)
C4 C5 1.393(4)
C4 C14 1.490(3)
C5 H5 0.9500
C5 C6 1.379(4)
C6 H6 0.9500
C6 C7 1.380(4)
C7 H7 0.9500
C7 C8 1.378(3)
C8 C9 1.473(4)
C9 C10 1.387(4)
C10 H10 0.9500
C10 C11 1.375(4)
C11 H11 0.9500
C11 C12 1.378(4)
C12 H12 0.9500
C12 C13 1.387(4)
C13 C23 1.486(4)
C14 C15 1.397(3)
C14 C19 1.411(4)
C15 C16 1.394(4)
C15 C20 1.506(4)
C16 H16 0.9500
C16 C17 1.389(4)
C17 C18 1.380(4)
C17 C21 1.509(4)
C18 H18 0.9500
C18 C19 1.387(4)
C19 C22 1.507(4)
C20 H20A 0.9800
C20 H20B 0.9800
C20 H20C 0.9800
C21 H21A 0.9800
C21 H21B 0.9800
C21 H21C 0.9800
C22 H22A 0.9800
C22 H22B 0.9800
C22 H22C 0.9800
C23 C24 1.404(3)
C23 C28 1.402(3)
C24 C25 1.392(4)
C24 C29 1.503(4)
C25 H25 0.9500
C25 C26 1.391(4)
C26 C27 1.384(4)
C26 C30 1.508(4)
C27 H27 0.9500
C27 C28 1.394(4)
C28 C31 1.502(4)
C29 H29A 0.9800
C29 H29B 0.9800
C29 H29C 0.9800
C30 H30A 0.9800
C30 H30B 0.9800
C30 H30C 0.9800
C31 H31A 0.9800
C31 H31B 0.9800
C31 H31C 0.9800
